data_2203671
loop_
_publ_author_name
'Liu, Qing-Xing '
'Song, Hai-bin'
'Li, Zheng-ming'

_publ_section_title
;
 9,10-Bis(propylammoniomethyl)anthracene dichloride
;
_journal_issue 5
_journal_name_full 'Acta Crystallographica Section E'
_journal_page_first o777
_journal_page_last o778
_journal_paper_doi 10.1107/S1600536804008190
_journal_volume 60
_journal_year 2004
_chemical_formula_iupac 'C22 H30 N2 2+, 2Cl -'
_chemical_formula_moiety 'C22 H30 N2 2+, 2Cl -'
_chemical_formula_sum 'C22 H30 Cl2 N2'
_chemical_formula_weight 393.38
_chemical_melting_point 280
_chemical_name_systematic
;
9,10-Bis(propylammoniomethyl)anthracene dichloride
;
_space_group_IT_number 14
_symmetry_cell_setting monoclinic
_symmetry_space_group_name_Hall '-P 2ybc'
_symmetry_space_group_name_H-M 'P 1 21/c 1'
_atom_sites_solution_hydrogens geom
_atom_sites_solution_primary direct
_atom_sites_solution_secondary difmap
_audit_creation_method SHELXL-97
_cell_angle_alpha 90.00
_cell_angle_beta 94.200(8)
_cell_angle_gamma 90.00
_cell_formula_units_Z 4
_cell_length_a 8.340(3)
_cell_length_b 14.467(5)
_cell_length_c 17.675(6)
_cell_measurement_reflns_used 637
_cell_measurement_temperature 293(2)
_cell_measurement_theta_max 25.03
_cell_measurement_theta_min 1.82
_cell_volume 2126.8(13)
_computing_cell_refinement SMART
_computing_data_collection 'SMART (Bruker, 1998)'
_computing_data_reduction 'SAINT (Bruker, 1998)'
_computing_molecular_graphics 'SHELXTL (Sheldrick, 1997)'
_computing_publication_material SHELXTL
_computing_structure_refinement 'SHELXL97 (Sheldrick, 1997)'
_computing_structure_solution 'SHELXS97 (Sheldrick, 1990)'
_diffrn_ambient_temperature 293(2)
_diffrn_measured_fraction_theta_full 1.000
_diffrn_measured_fraction_theta_max 1.000
_diffrn_measurement_device_type 'Bruker SMART CCD area-detector'
_diffrn_measurement_method '\f and \w'
_diffrn_radiation_monochromator graphite
_diffrn_radiation_source 'fine-focus sealed tube'
_diffrn_radiation_type MoK\a
_diffrn_radiation_wavelength 0.71073
_diffrn_reflns_av_R_equivalents 0.1053
_diffrn_reflns_av_sigmaI/netI 0.1599
_diffrn_reflns_limit_h_max 9
_diffrn_reflns_limit_h_min -9
_diffrn_reflns_limit_k_max 16
_diffrn_reflns_limit_k_min -17
_diffrn_reflns_limit_l_max 21
_diffrn_reflns_limit_l_min -15
_diffrn_reflns_number 8704
_diffrn_reflns_theta_full 25.03
_diffrn_reflns_theta_max 25.03
_diffrn_reflns_theta_min 1.82
_diffrn_standards_number 0
_exptl_absorpt_coefficient_mu 0.313
_exptl_absorpt_correction_T_max 0.9400
_exptl_absorpt_correction_T_min 0.9118
_exptl_absorpt_correction_type multi-scan
_exptl_absorpt_process_details '(SADABS; Sheldrick, 1996)'
_exptl_crystal_colour yellow
_exptl_crystal_density_diffrn 1.228
_exptl_crystal_density_method 'not measured'
_exptl_crystal_description block
_exptl_crystal_F_000 840
_exptl_crystal_size_max 0.30
_exptl_crystal_size_mid 0.25
_exptl_crystal_size_min 0.20
_refine_diff_density_max 0.364
_refine_diff_density_min -0.280
_refine_ls_extinction_method none
_refine_ls_goodness_of_fit_ref 0.856
_refine_ls_hydrogen_treatment constr
_refine_ls_matrix_type full
_refine_ls_number_parameters 229
_refine_ls_number_reflns 3751
_refine_ls_number_restraints 0
_refine_ls_restrained_S_all 0.856
_refine_ls_R_factor_all 0.1968
_refine_ls_R_factor_gt 0.0597
_refine_ls_shift/su_max 0.000
_refine_ls_shift/su_mean 0.000
_refine_ls_structure_factor_coef Fsqd
_refine_ls_weighting_details 'calc w = 1/[\s^2^(Fo^2^)+(0.0684P)^2^] where P = (Fo^2^+2Fc^2^)/3'
_refine_ls_weighting_scheme calc
_refine_ls_wR_factor_gt 0.1319
_refine_ls_wR_factor_ref 0.1751
_reflns_number_gt 1308
_reflns_number_total 3751
_reflns_threshold_expression I>2\s(I)
_cod_data_source_file wn6217.cif
_cod_data_source_block 2
_cod_depositor_comments
;
The following automatic conversions were performed:
'_symmetry_cell_setting' value 'Monoclinic' changed to 'monoclinic'
according to '/home/saulius/struct/CIF-dictionaries/cif_core.dic'
dictionary named 'cif_core.dic' version 2.4.1 from 2010-06-29.

Automatic conversion script
Id: cif_fix_enum 1527 2010-12-29 10:47:43Z saulius 

The following automatic conversions were performed:

'_symmetry_cell_setting' value 'Monoclinic' changed to 'monoclinic'
according to /home/saulius/struct/CIF-dictionaries/cif_core.dic
dictionary named 'cif_core.dic' version 2.4.1 from 2010-06-29.

Automatic conversion script
Id: cif_fix_values 1715 2011-07-08 13:25:40Z adriana 
;
_cod_original_cell_volume 2126.9(14)
_cod_original_sg_symbol_H-M 'P 21/c'
_cod_database_code 2203671
_cod_database_fobs_code 2203671

loop_
_symmetry_equiv_pos_as_xyz
'x, y, z'
'-x, y+1/2, -z+1/2'
'-x, -y, -z'
'x, -y-1/2, z-1/2'

loop_
_atom_site_label
_atom_site_fract_x
_atom_site_fract_y
_atom_site_fract_z
_atom_site_U_iso_or_equiv
_atom_site_adp_type
_atom_site_calc_flag
_atom_site_refinement_flags
_atom_site_occupancy
_atom_site_type_symbol
Cl1 0.41101(16) 0.87540(10) 0.24860(8) 0.0615(5) Uani d . 1 Cl
Cl2 0.03139(16) 0.87134(10) 0.72192(8) 0.0613(5) Uani d . 1 Cl
N1 0.0706(5) 0.9244(3) 0.2992(2) 0.0462(11) Uani d . 1 N
H1D 0.1669 0.8979 0.2942 0.055 Uiso calc R 1 H
H1E 0.0806 0.9855 0.2911 0.055 Uiso calc R 1 H
N2 0.3930(5) 0.8316(3) 0.7077(2) 0.0456(11) Uani d . 1 N
H2C 0.3911 0.7701 0.7153 0.055 Uiso calc R 1 H
H2D 0.2905 0.8505 0.6990 0.055 Uiso calc R 1 H
C1 -0.1463(8) 0.8690(4) 0.1095(3) 0.1099(19) Uani d . 1 C
H1A -0.1204 0.8828 0.0587 0.165 Uiso calc R 1 H
H1B -0.2464 0.8979 0.1192 0.165 Uiso calc R 1 H
H1C -0.1557 0.8033 0.1155 0.165 Uiso calc R 1 H
C2 -0.0137(9) 0.9055(5) 0.1654(3) 0.1099(19) Uani d . 1 C
H2A 0.0880 0.8772 0.1552 0.132 Uiso calc R 1 H
H2B -0.0035 0.9718 0.1594 0.132 Uiso calc R 1 H
C3 -0.0501(7) 0.8850(4) 0.2412(3) 0.0721(19) Uani d . 1 C
H3A -0.0542 0.8185 0.2476 0.087 Uiso calc R 1 H
H3B -0.1555 0.9096 0.2497 0.087 Uiso calc R 1 H
C4 0.0223(6) 0.9089(3) 0.3774(3) 0.0487(14) Uani d . 1 C
H4A -0.0471 0.8550 0.3765 0.058 Uiso calc R 1 H
H4B -0.0414 0.9614 0.3913 0.058 Uiso calc R 1 H
C5 0.1548(6) 0.8949(4) 0.4388(3) 0.0419(13) Uani d . 1 C
C6 0.2195(6) 0.9698(3) 0.4795(3) 0.0378(12) Uani d . 1 C
C7 0.1838(6) 1.0630(4) 0.4577(3) 0.0495(15) Uani d . 1 C
H7A 0.1139 1.0748 0.4154 0.059 Uiso calc R 1 H
C8 0.2516(7) 1.1349(4) 0.4985(3) 0.0609(17) Uani d . 1 C
H8A 0.2288 1.1951 0.4829 0.073 Uiso calc R 1 H
C9 0.3543(7) 1.1201(4) 0.5630(3) 0.0599(16) Uani d . 1 C
H9A 0.3980 1.1701 0.5904 0.072 Uiso calc R 1 H
C10 0.3900(6) 1.0343(4) 0.5857(3) 0.0518(15) Uani d . 1 C
H10A 0.4578 1.0256 0.6292 0.062 Uiso calc R 1 H
C11 0.3279(6) 0.9555(4) 0.5454(3) 0.0417(13) Uani d . 1 C
C12 0.3665(6) 0.8653(4) 0.5687(3) 0.0443(13) Uani d . 1 C
C13 0.3065(6) 0.7902(4) 0.5254(3) 0.0457(14) Uani d . 1 C
C14 0.3443(8) 0.6981(4) 0.5466(3) 0.0708(19) Uani d . 1 C
H14A 0.4097 0.6870 0.5906 0.085 Uiso calc R 1 H
C15 0.2877(9) 0.6257(5) 0.5043(4) 0.088(2) Uani d . 1 C
H15A 0.3135 0.5656 0.5194 0.106 Uiso calc R 1 H
C16 0.1896(8) 0.6417(4) 0.4376(4) 0.081(2) Uani d . 1 C
H16A 0.1535 0.5919 0.4077 0.097 Uiso calc R 1 H
C17 0.1478(7) 0.7270(4) 0.4168(3) 0.0635(17) Uani d . 1 C
H17A 0.0811 0.7356 0.3728 0.076 Uiso calc R 1 H
C18 0.2017(6) 0.8053(4) 0.4596(3) 0.0465(14) Uani d . 1 C
C19 0.4794(6) 0.8503(4) 0.6390(3) 0.0524(15) Uani d . 1 C
H19A 0.5498 0.7986 0.6302 0.063 Uiso calc R 1 H
H19B 0.5459 0.9048 0.6476 0.063 Uiso calc R 1 H
C20 0.4622(6) 0.8763(4) 0.7783(3) 0.0580(15) Uani d . 1 C
H20A 0.4632 0.9428 0.7710 0.070 Uiso calc R 1 H
H20B 0.3944 0.8630 0.8192 0.070 Uiso calc R 1 H
C21 0.6262(7) 0.8446(4) 0.7999(3) 0.0691(18) Uani d . 1 C
H21A 0.6975 0.8633 0.7616 0.083 Uiso calc R 1 H
H21B 0.6281 0.7777 0.8033 0.083 Uiso calc R 1 H
C22 0.6844(8) 0.8872(4) 0.8776(3) 0.104(2) Uani d . 1 C
H22A 0.7921 0.8669 0.8917 0.156 Uiso calc R 1 H
H22B 0.6147 0.8677 0.9154 0.156 Uiso calc R 1 H
H22C 0.6825 0.9534 0.8739 0.156 Uiso calc R 1 H

loop_
_atom_site_aniso_label
_atom_site_aniso_U_11
_atom_site_aniso_U_22
_atom_site_aniso_U_33
_atom_site_aniso_U_12
_atom_site_aniso_U_13
_atom_site_aniso_U_23
Cl1 0.0665(10) 0.0560(9) 0.0607(9) 0.0036(8) -0.0046(8) -0.0126(8)
Cl2 0.0642(10) 0.0591(10) 0.0605(10) 0.0104(8) 0.0032(8) 0.0050(8)
N1 0.055(3) 0.052(3) 0.032(3) 0.006(2) -0.001(2) -0.002(2)
N2 0.056(3) 0.043(3) 0.037(3) -0.003(2) -0.001(2) 0.005(2)
C1 0.151(5) 0.102(4) 0.069(3) -0.014(4) -0.049(3) -0.011(3)
C2 0.151(5) 0.102(4) 0.069(3) -0.014(4) -0.049(3) -0.011(3)
C3 0.121(6) 0.054(4) 0.038(3) -0.015(4) -0.020(3) -0.010(3)
C4 0.054(4) 0.058(4) 0.034(3) 0.004(3) -0.001(3) 0.001(3)
C5 0.041(3) 0.057(4) 0.028(3) 0.000(3) 0.003(3) 0.003(3)
C6 0.037(3) 0.048(3) 0.028(3) 0.003(3) 0.002(3) 0.004(3)
C7 0.050(4) 0.057(4) 0.041(3) 0.008(3) 0.009(3) 0.008(3)
C8 0.079(5) 0.047(4) 0.058(4) 0.004(4) 0.019(4) 0.000(3)
C9 0.062(4) 0.068(4) 0.050(4) -0.010(4) 0.007(3) -0.011(4)
C10 0.043(4) 0.070(4) 0.041(4) -0.003(3) 0.001(3) -0.001(3)
C11 0.038(3) 0.056(4) 0.031(3) -0.003(3) 0.006(3) -0.001(3)
C12 0.043(3) 0.060(4) 0.031(3) 0.004(3) 0.008(3) 0.010(3)
C13 0.056(4) 0.046(3) 0.036(3) 0.004(3) 0.007(3) 0.005(3)
C14 0.102(5) 0.070(5) 0.039(4) 0.014(4) 0.001(4) 0.005(3)
C15 0.138(7) 0.057(4) 0.070(5) 0.013(5) 0.017(5) 0.010(4)
C16 0.124(6) 0.056(5) 0.061(5) -0.007(4) 0.006(4) -0.009(4)
C17 0.087(5) 0.058(4) 0.045(4) -0.008(4) 0.000(3) 0.001(3)
C18 0.051(4) 0.054(4) 0.034(3) -0.004(3) 0.007(3) -0.003(3)
C19 0.048(3) 0.075(4) 0.034(3) 0.007(3) 0.003(3) 0.017(3)
C20 0.060(4) 0.066(4) 0.047(3) -0.009(4) -0.003(3) -0.003(3)
C21 0.064(4) 0.074(5) 0.067(4) -0.015(3) -0.010(4) 0.001(3)
C22 0.117(6) 0.111(6) 0.076(5) -0.035(5) -0.042(4) -0.006(4)

loop_
_atom_type_symbol
_atom_type_description
_atom_type_scat_dispersion_real
_atom_type_scat_dispersion_imag
_atom_type_scat_source
C C 0.0033 0.0016 'International Tables Vol C Tables 4.2.6.8 and 6.1.1.4'
H H 0.0000 0.0000 'International Tables Vol C Tables 4.2.6.8 and 6.1.1.4'
N N 0.0061 0.0033 'International Tables Vol C Tables 4.2.6.8 and 6.1.1.4'
Cl Cl 0.1484 0.1585 'International Tables Vol C Tables 4.2.6.8 and 6.1.1.4'

loop_
_geom_angle_atom_site_label_1
_geom_angle_atom_site_label_2
_geom_angle_atom_site_label_3
_geom_angle
C4 N1 C3 111.4(4)
C4 N1 H1D 109.4
C3 N1 H1D 109.4
C4 N1 H1E 109.4
C3 N1 H1E 109.4
H1D N1 H1E 108.0
C19 N2 C20 115.3(4)
C19 N2 H2C 108.5
C20 N2 H2C 108.5
C19 N2 H2D 108.5
C20 N2 H2D 108.5
H2C N2 H2D 107.5
C2 C1 H1A 109.5
C2 C1 H1B 109.5
H1A C1 H1B 109.5
C2 C1 H1C 109.5
H1A C1 H1C 109.5
H1B C1 H1C 109.5
C3 C2 C1 110.1(6)
C3 C2 H2A 109.6
C1 C2 H2A 109.6
C3 C2 H2B 109.6
C1 C2 H2B 109.6
H2A C2 H2B 108.2
C2 C3 N1 112.6(5)
C2 C3 H3A 109.1
N1 C3 H3A 109.1
C2 C3 H3B 109.1
N1 C3 H3B 109.1
H3A C3 H3B 107.8
N1 C4 C5 117.2(4)
N1 C4 H4A 108.0
C5 C4 H4A 108.0
N1 C4 H4B 108.0
C5 C4 H4B 108.0
H4A C4 H4B 107.2
C6 C5 C18 119.9(5)
C6 C5 C4 120.4(5)
C18 C5 C4 119.4(5)
C5 C6 C7 122.1(5)
C5 C6 C11 120.4(5)
C7 C6 C11 117.5(5)
C8 C7 C6 120.4(5)
C8 C7 H7A 119.8
C6 C7 H7A 119.8
C7 C8 C9 121.5(6)
C7 C8 H8A 119.2
C9 C8 H8A 119.2
C10 C9 C8 120.0(6)
C10 C9 H9A 120.0
C8 C9 H9A 120.0
C9 C10 C11 122.1(5)
C9 C10 H10A 118.9
C11 C10 H10A 118.9
C12 C11 C10 122.2(5)
C12 C11 C6 119.4(5)
C10 C11 C6 118.4(5)
C13 C12 C11 119.8(5)
C13 C12 C19 120.8(5)
C11 C12 C19 119.3(5)
C12 C13 C14 121.5(5)
C12 C13 C18 120.2(5)
C14 C13 C18 118.2(5)
C15 C14 C13 121.5(6)
C15 C14 H14A 119.3
C13 C14 H14A 119.3
C14 C15 C16 119.7(6)
C14 C15 H15A 120.1
C16 C15 H15A 120.1
C17 C16 C15 120.8(6)
C17 C16 H16A 119.6
C15 C16 H16A 119.6
C16 C17 C18 121.9(6)
C16 C17 H17A 119.1
C18 C17 H17A 119.1
C5 C18 C17 122.0(5)
C5 C18 C13 120.1(5)
C17 C18 C13 117.9(5)
N2 C19 C12 112.8(4)
N2 C19 H19A 109.0
C12 C19 H19A 109.0
N2 C19 H19B 109.0
C12 C19 H19B 109.0
H19A C19 H19B 107.8
C21 C20 N2 112.3(4)
C21 C20 H20A 109.1
N2 C20 H20A 109.1
C21 C20 H20B 109.1
N2 C20 H20B 109.1
H20A C20 H20B 107.9
C20 C21 C22 109.3(5)
C20 C21 H21A 109.8
C22 C21 H21A 109.8
C20 C21 H21B 109.8
C22 C21 H21B 109.8
H21A C21 H21B 108.3
C21 C22 H22A 109.5
C21 C22 H22B 109.5
H22A C22 H22B 109.5
C21 C22 H22C 109.5
H22A C22 H22C 109.5
H22B C22 H22C 109.5

loop_
_geom_bond_atom_site_label_1
_geom_bond_atom_site_label_2
_geom_bond_distance
N1 C4 1.485(5)
N1 C3 1.495(6)
N1 H1D 0.9000
N1 H1E 0.9000
N2 C19 1.483(5)
N2 C20 1.484(6)
N2 H2C 0.9000
N2 H2D 0.9000
C1 C2 1.523(8)
C1 H1A 0.9600
C1 H1B 0.9600
C1 H1C 0.9600
C2 C3 1.426(7)
C2 H2A 0.9700
C2 H2B 0.9700
C3 H3A 0.9700
C3 H3B 0.9700
C4 C5 1.506(6)
C4 H4A 0.9700
C4 H4B 0.9700
C5 C6 1.389(6)
C5 C18 1.395(6)
C6 C7 1.428(6)
C6 C11 1.435(6)
C7 C8 1.364(7)
C7 H7A 0.9300
C8 C9 1.392(7)
C8 H8A 0.9300
C9 C10 1.331(7)
C9 H9A 0.9300
C10 C11 1.421(7)
C10 H10A 0.9300
C11 C12 1.400(6)
C12 C13 1.399(7)
C12 C19 1.518(6)
C13 C14 1.415(7)
C13 C18 1.420(7)
C14 C15 1.351(8)
C14 H14A 0.9300
C15 C16 1.404(8)
C15 H15A 0.9300
C16 C17 1.326(7)
C16 H16A 0.9300
C17 C18 1.417(7)
C17 H17A 0.9300
C19 H19A 0.9700
C19 H19B 0.9700
C20 C21 1.467(7)
C20 H20A 0.9700
C20 H20B 0.9700
C21 C22 1.552(7)
C21 H21A 0.9700
C21 H21B 0.9700
C22 H22A 0.9600
C22 H22B 0.9600
C22 H22C 0.9600

loop_
_geom_hbond_atom_site_label_D
_geom_hbond_atom_site_label_H
_geom_hbond_atom_site_label_A
_geom_hbond_site_symmetry_A
_geom_hbond_distance_DH
_geom_hbond_distance_HA
_geom_hbond_distance_DA
_geom_hbond_angle_DHA
N2 H2D Cl2 . 0.90 2.25 3.098(4) 157
N2 H2C Cl1 4_576 0.90 2.19 3.081(4) 171
N1 H1E Cl2 3_576 0.90 2.28 3.090(4) 150
N1 H1D Cl1 . 0.90 2.27 3.120(4) 158

loop_
_geom_torsion_atom_site_label_1
_geom_torsion_atom_site_label_2
_geom_torsion_atom_site_label_3
_geom_torsion_atom_site_label_4
_geom_torsion
C1 C2 C3 N1 -176.3(5)
C4 N1 C3 C2 175.2(5)
C3 N1 C4 C5 147.4(4)
N1 C4 C5 C6 90.8(5)
N1 C4 C5 C18 -95.2(5)
C18 C5 C6 C7 175.8(4)
C4 C5 C6 C7 -10.4(7)
C18 C5 C6 C11 -3.4(7)
C4 C5 C6 C11 170.5(4)
C5 C6 C7 C8 -179.0(5)
C11 C6 C7 C8 0.1(7)
C6 C7 C8 C9 -1.3(8)
C7 C8 C9 C10 0.9(8)
C8 C9 C10 C11 0.8(8)
C9 C10 C11 C12 179.4(5)
C9 C10 C11 C6 -1.9(7)
C5 C6 C11 C12 -0.7(7)
C7 C6 C11 C12 -179.9(4)
C5 C6 C11 C10 -179.5(4)
C7 C6 C11 C10 1.4(6)
C10 C11 C12 C13 -177.7(4)
C6 C11 C12 C13 3.6(7)
C10 C11 C12 C19 -0.5(7)
C6 C11 C12 C19 -179.2(4)
C11 C12 C13 C14 179.2(5)
C19 C12 C13 C14 2.1(7)
C11 C12 C13 C18 -2.5(7)
C19 C12 C13 C18 -179.6(4)
C12 C13 C14 C15 -179.3(6)
C18 C13 C14 C15 2.3(8)
C13 C14 C15 C16 0.3(10)
C14 C15 C16 C17 -2.1(10)
C15 C16 C17 C18 1.1(10)
C6 C5 C18 C17 -175.6(5)
C4 C5 C18 C17 10.5(7)
C6 C5 C18 C13 4.5(7)
C4 C5 C18 C13 -169.4(4)
C16 C17 C18 C5 -178.4(5)
C16 C17 C18 C13 1.5(8)
C12 C13 C18 C5 -1.6(7)
C14 C13 C18 C5 176.8(5)
C12 C13 C18 C17 178.5(5)
C14 C13 C18 C17 -3.2(7)
C20 N2 C19 C12 -140.1(5)
C13 C12 C19 N2 -85.1(5)
C11 C12 C19 N2 97.7(5)
C19 N2 C20 C21 -62.1(6)
N2 C20 C21 C22 -174.8(4)

loop_
_cod_related_entry_id
_cod_related_entry_database
_cod_related_entry_code
1 ChemSpider 21130837
